data_4070270
loop_
_publ_author_name
'Rozenel, Sergio S.'
'Chomitz, Wayne A.'
'Arnold, John'

_publ_section_title
;
 Chromium Complexes Supported by the Multidentate Monoanionic N2P2Ligand:
 Reduction Chemistry and Reactivity with Ethylene
;
_journal_issue 21
_journal_name_full Organometallics
_journal_page_first 6243
_journal_paper_doi 10.1021/om900695s
_journal_volume 28
_journal_year 2009
_chemical_formula_moiety 'C26 H59 Cr N2 P2 Si'
_chemical_formula_sum 'C26 H59 Cr N2 P2 Si'
_chemical_formula_weight 541.78
_chemical_melting_point 114.0(10)
_chemical_name_systematic
; 
 ? 
;
_space_group_IT_number 14
_symmetry_cell_setting monoclinic
_symmetry_space_group_name_Hall '-P 2ybc'
_symmetry_space_group_name_H-M 'P 1 21/c 1'
_atom_sites_solution_hydrogens geom
_atom_sites_solution_primary direct
_atom_sites_solution_secondary difmap
_audit_creation_method SHELXL-97
_cell_angle_alpha 90.00
_cell_angle_beta 102.428(5)
_cell_angle_gamma 90.00
_cell_formula_units_Z 4
_cell_length_a 17.623(6)
_cell_length_b 10.722(4)
_cell_length_c 17.429(6)
_cell_measurement_reflns_used 1449
_cell_measurement_temperature 137(2)
_cell_measurement_theta_max 50.638
_cell_measurement_theta_min 6.890
_cell_volume 3216(2)
_computing_cell_refinement 'Bruker SAINT v7.07'
_computing_data_collection 'Bruker SMART v5.054d'
_computing_data_reduction 'Bruker SAINT v7.07'
_computing_structure_refinement 'SHELXL-97 (Sheldrick, 1997)'
_computing_structure_solution 'SHELXS-97 (Sheldrick, 1990)'
_diffrn_ambient_temperature 296(2)
_diffrn_measured_fraction_theta_full 0.991
_diffrn_measured_fraction_theta_max 0.991
_diffrn_measurement_device_type 'SMART 1000'
_diffrn_measurement_method 'w/ scans'
_diffrn_radiation_monochromator graphite
_diffrn_radiation_source 'fine-focus sealed tube'
_diffrn_radiation_type MoK\a
_diffrn_radiation_wavelength 0.71073
_diffrn_reflns_av_R_equivalents 0.0784
_diffrn_reflns_av_sigmaI/netI 0.1163
_diffrn_reflns_limit_h_max 19
_diffrn_reflns_limit_h_min -18
_diffrn_reflns_limit_k_max 11
_diffrn_reflns_limit_k_min -11
_diffrn_reflns_limit_l_max 13
_diffrn_reflns_limit_l_min -19
_diffrn_reflns_number 12391
_diffrn_reflns_theta_full 23.26
_diffrn_reflns_theta_max 23.26
_diffrn_reflns_theta_min 3.45
_diffrn_standards_decay_% 0
_diffrn_standards_interval_count 0
_diffrn_standards_interval_time 0
_diffrn_standards_number 0
_exptl_absorpt_coefficient_mu 0.508
_exptl_absorpt_correction_T_max 0.980
_exptl_absorpt_correction_T_min 0.941
_exptl_absorpt_correction_type empirical
_exptl_absorpt_process_details 'Blessing, 1995'
_exptl_crystal_colour green
_exptl_crystal_density_diffrn 1.119
_exptl_crystal_density_method 'not measured'
_exptl_crystal_description Block
_exptl_crystal_F_000 1188
_exptl_crystal_size_max 0.22
_exptl_crystal_size_mid 0.10
_exptl_crystal_size_min 0.04
_refine_diff_density_max 0.339
_refine_diff_density_min -0.281
_refine_diff_density_rms 0.066
_refine_ls_extinction_method none
_refine_ls_goodness_of_fit_ref 1.008
_refine_ls_hydrogen_treatment constr
_refine_ls_matrix_type full
_refine_ls_number_parameters 302
_refine_ls_number_reflns 4576
_refine_ls_number_restraints 0
_refine_ls_restrained_S_all 1.008
_refine_ls_R_factor_all 0.1108
_refine_ls_R_factor_gt 0.0530
_refine_ls_shift/su_max 0.001
_refine_ls_shift/su_mean 0.000
_refine_ls_structure_factor_coef Fsqd
_refine_ls_weighting_details 'calc w=1/[\s^2^(Fo^2^)+(0.0319P)^2^+0.7320P] where P=(Fo^2^+2Fc^2^)/3'
_refine_ls_weighting_scheme calc
_refine_ls_wR_factor_gt 0.0929
_refine_ls_wR_factor_ref 0.1072
_reflns_number_gt 2786
_reflns_number_total 4576
_reflns_threshold_expression >2sigma(I)
_cod_data_source_file om900695s_si_002.cif
_cod_data_source_block srd0164
_cod_depositor_comments
;
The following automatic conversions were performed:

'_chemical_melting_point' value '113-115' was changed to '114.0(10)'
- the average value was taken and precision was estimated.

Automatic conversion script
Id: cif_fix_values 1715 2011-07-08 13:25:40Z adriana 
;
_cod_original_cell_volume 3216.0(19)
_cod_original_sg_symbol_H-M 'P 2 (1) / c'
_cod_database_code 4070270

loop_
_symmetry_equiv_pos_as_xyz
'x, y, z'
'-x, y+1/2, -z+1/2'
'-x, -y, -z'
'x, -y-1/2, z-1/2'

loop_
_atom_site_label
_atom_site_type_symbol
_atom_site_fract_x
_atom_site_fract_y
_atom_site_fract_z
_atom_site_U_iso_or_equiv
_atom_site_adp_type
_atom_site_occupancy
_atom_site_symmetry_multiplicity
_atom_site_calc_flag
_atom_site_refinement_flags
Cr1 Cr 0.74813(4) 0.28258(6) 0.20764(4) 0.0237(2) Uani 1 1 d .
P1 P 0.67917(6) 0.13883(10) 0.28458(7) 0.0247(3) Uani 1 1 d .
P2 P 0.71947(7) 0.68929(10) 0.43433(7) 0.0297(3) Uani 1 1 d .
Si1 Si 0.86932(7) 0.42221(11) 0.29482(7) 0.0263(3) Uani 1 1 d .
N1 N 0.78400(17) 0.3723(3) 0.32632(18) 0.0219(8) Uani 1 1 d .
C2 C 0.7602(2) 0.5310(3) 0.4267(2) 0.0255(10) Uani 1 1 d .
H2A H 0.8176 0.5367 0.4376 0.031 Uiso 1 1 calc R
H2B H 0.7460 0.4767 0.4674 0.031 Uiso 1 1 calc R
C3 C 0.7966(2) 0.2696(4) 0.3852(2) 0.0245(10) Uani 1 1 d .
H3A H 0.8155 0.3056 0.4381 0.029 Uiso 1 1 calc R
H3B H 0.8376 0.2134 0.3742 0.029 Uiso 1 1 calc R
C4 C 0.7232(2) 0.1934(4) 0.3848(2) 0.0276(11) Uani 1 1 d .
H4A H 0.6853 0.2453 0.4049 0.033 Uiso 1 1 calc R
H4B H 0.7364 0.1206 0.4202 0.033 Uiso 1 1 calc R
N2 N 0.85627(17) 0.3313(3) 0.21292(19) 0.0237(9) Uani 1 1 d .
C6 C 0.5747(2) 0.1198(4) 0.2842(3) 0.0291(11) Uani 1 1 d .
H6A H 0.5502 0.0784 0.2336 0.035 Uiso 1 1 calc R
C7 C 0.7317(2) 0.4707(4) 0.3463(2) 0.0248(11) Uani 1 1 d .
H7A H 0.6799 0.4334 0.3445 0.030 Uiso 1 1 calc R
H7B H 0.7252 0.5366 0.3057 0.030 Uiso 1 1 calc R
C8 C 0.9075(2) 0.3258(4) 0.1556(3) 0.0289(11) Uani 1 1 d .
C9 C 0.9137(2) 0.1894(4) 0.1301(3) 0.0365(12) Uani 1 1 d .
H9A H 0.8617 0.1579 0.1062 0.055 Uiso 1 1 calc R
H9B H 0.9362 0.1386 0.1761 0.055 Uiso 1 1 calc R
H9C H 0.9469 0.1849 0.0917 0.055 Uiso 1 1 calc R
C10 C 0.6411(2) 0.6539(4) 0.4867(3) 0.0343(12) Uani 1 1 d .
H10A H 0.6628 0.5984 0.5322 0.041 Uiso 1 1 calc R
C11 C 0.6277(3) 0.3789(4) 0.0749(3) 0.0436(13) Uani 1 1 d .
H11A H 0.5740 0.4117 0.0604 0.052 Uiso 1 1 calc R
H11B H 0.6580 0.4149 0.0385 0.052 Uiso 1 1 calc R
C12 C 0.5348(2) 0.2456(4) 0.2853(3) 0.0507(15) Uani 1 1 d .
H12A H 0.4787 0.2329 0.2792 0.076 Uiso 1 1 calc R
H12B H 0.5444 0.2971 0.2419 0.076 Uiso 1 1 calc R
H12C H 0.5555 0.2876 0.3353 0.076 Uiso 1 1 calc R
C13 C 0.7095(2) 0.1926(4) 0.0991(2) 0.0296(11) Uani 1 1 d .
H13A H 0.7427 0.2152 0.0620 0.036 Uiso 1 1 calc R
H13B H 0.7107 0.1009 0.1060 0.036 Uiso 1 1 calc R
C14 C 0.8204(3) 0.6827(4) 0.5885(3) 0.0435(13) Uani 1 1 d .
H14A H 0.8624 0.7265 0.6246 0.065 Uiso 1 1 calc R
H14B H 0.8386 0.6000 0.5766 0.065 Uiso 1 1 calc R
H14C H 0.7757 0.6737 0.6131 0.065 Uiso 1 1 calc R
C15 C 0.5592(2) 0.0359(4) 0.3504(3) 0.0425(13) Uani 1 1 d .
H15A H 0.5031 0.0257 0.3450 0.064 Uiso 1 1 calc R
H15B H 0.5816 0.0742 0.4013 0.064 Uiso 1 1 calc R
H15C H 0.5832 -0.0459 0.3471 0.064 Uiso 1 1 calc R
C16 C 0.6651(2) 0.4154(4) 0.1602(3) 0.0338(12) Uani 1 1 d .
H16A H 0.6248 0.4198 0.1918 0.041 Uiso 1 1 calc R
H16B H 0.6898 0.4984 0.1611 0.041 Uiso 1 1 calc R
C17 C 0.6666(3) -0.1001(4) 0.2181(3) 0.0402(13) Uani 1 1 d .
H17A H 0.6874 -0.1851 0.2201 0.060 Uiso 1 1 calc R
H17B H 0.6693 -0.0617 0.1677 0.060 Uiso 1 1 calc R
H17C H 0.6124 -0.1027 0.2234 0.060 Uiso 1 1 calc R
C18 C 0.8742(3) 0.4072(4) 0.0849(3) 0.0383(12) Uani 1 1 d .
H18A H 0.8212 0.3799 0.0615 0.057 Uiso 1 1 calc R
H18B H 0.9066 0.3999 0.0460 0.057 Uiso 1 1 calc R
H18C H 0.8732 0.4943 0.1017 0.057 Uiso 1 1 calc R
C19 C 0.6269(2) 0.2376(4) 0.0689(3) 0.0382(12) Uani 1 1 d .
H19A H 0.5921 0.2018 0.1008 0.046 Uiso 1 1 calc R
H19B H 0.6080 0.2115 0.0136 0.046 Uiso 1 1 calc R
C20 C 0.9561(2) 0.3945(4) 0.3761(3) 0.0403(13) Uani 1 1 d .
H20A H 1.0021 0.4322 0.3624 0.061 Uiso 1 1 calc R
H20B H 0.9644 0.3046 0.3838 0.061 Uiso 1 1 calc R
H20C H 0.9473 0.4321 0.4247 0.061 Uiso 1 1 calc R
C21 C 0.8685(3) 0.7882(4) 0.4794(3) 0.0459(13) Uani 1 1 d .
H21A H 0.9059 0.8349 0.5187 0.069 Uiso 1 1 calc R
H21B H 0.8529 0.8386 0.4317 0.069 Uiso 1 1 calc R
H21C H 0.8924 0.7105 0.4668 0.069 Uiso 1 1 calc R
C22 C 0.7146(2) -0.0232(4) 0.2850(3) 0.0300(11) Uani 1 1 d .
H22A H 0.7100 -0.0627 0.3358 0.036 Uiso 1 1 calc R
C23 C 0.7965(2) 0.7577(4) 0.5125(3) 0.0341(12) Uani 1 1 d .
H23A H 0.7759 0.8391 0.5272 0.041 Uiso 1 1 calc R
C24 C 0.8006(2) -0.0252(4) 0.2804(3) 0.0381(12) Uani 1 1 d .
H24A H 0.8178 -0.1117 0.2778 0.057 Uiso 1 1 calc R
H24B H 0.8318 0.0152 0.3271 0.057 Uiso 1 1 calc R
H24C H 0.8072 0.0198 0.2333 0.057 Uiso 1 1 calc R
C25 C 0.5753(2) 0.5840(5) 0.4318(3) 0.0508(14) Uani 1 1 d .
H25A H 0.5324 0.5704 0.4585 0.076 Uiso 1 1 calc R
H25B H 0.5946 0.5034 0.4175 0.076 Uiso 1 1 calc R
H25C H 0.5568 0.6335 0.3841 0.076 Uiso 1 1 calc R
C26 C 0.8629(2) 0.5935(4) 0.2749(3) 0.0349(12) Uani 1 1 d .
H26A H 0.9089 0.6208 0.2564 0.052 Uiso 1 1 calc R
H26B H 0.8602 0.6382 0.3233 0.052 Uiso 1 1 calc R
H26C H 0.8161 0.6114 0.2346 0.052 Uiso 1 1 calc R
C27 C 0.6100(3) 0.7724(4) 0.5182(3) 0.0505(14) Uani 1 1 d .
H27A H 0.5679 0.7505 0.5444 0.076 Uiso 1 1 calc R
H27B H 0.5903 0.8295 0.4746 0.076 Uiso 1 1 calc R
H27C H 0.6520 0.8130 0.5560 0.076 Uiso 1 1 calc R
C28 C 0.9904(2) 0.3714(4) 0.1927(3) 0.0432(13) Uani 1 1 d .
H28A H 0.9887 0.4598 0.2065 0.065 Uiso 1 1 calc R
H28B H 1.0239 0.3607 0.1549 0.065 Uiso 1 1 calc R
H28C H 1.0113 0.3226 0.2401 0.065 Uiso 1 1 calc R

loop_
_atom_site_aniso_label
_atom_site_aniso_U_11
_atom_site_aniso_U_22
_atom_site_aniso_U_33
_atom_site_aniso_U_23
_atom_site_aniso_U_13
_atom_site_aniso_U_12
Cr1 0.0247(4) 0.0230(4) 0.0235(4) 0.0006(3) 0.0054(3) -0.0012(3)
P1 0.0249(6) 0.0260(7) 0.0228(7) 0.0002(6) 0.0044(5) -0.0023(5)
P2 0.0379(7) 0.0245(7) 0.0267(7) -0.0004(6) 0.0070(6) 0.0018(5)
Si1 0.0258(7) 0.0239(7) 0.0289(8) -0.0003(6) 0.0052(6) -0.0027(6)
N1 0.028(2) 0.0158(19) 0.022(2) 0.0023(16) 0.0060(17) -0.0006(16)
C2 0.029(2) 0.024(3) 0.022(3) 0.002(2) 0.004(2) 0.002(2)
C3 0.025(2) 0.025(3) 0.022(3) -0.004(2) 0.003(2) 0.000(2)
C4 0.029(2) 0.032(3) 0.023(3) 0.004(2) 0.007(2) -0.001(2)
N2 0.0227(19) 0.021(2) 0.029(2) 0.0016(17) 0.0102(17) 0.0017(15)
C6 0.024(2) 0.037(3) 0.027(3) -0.005(2) 0.006(2) -0.006(2)
C7 0.024(2) 0.021(3) 0.029(3) 0.003(2) 0.004(2) 0.0021(19)
C8 0.023(3) 0.025(3) 0.040(3) -0.001(2) 0.011(2) 0.002(2)
C9 0.036(3) 0.036(3) 0.041(3) -0.002(2) 0.018(2) 0.006(2)
C10 0.039(3) 0.033(3) 0.031(3) 0.002(2) 0.008(2) 0.008(2)
C11 0.035(3) 0.057(4) 0.036(3) 0.001(3) -0.001(3) 0.007(2)
C12 0.027(3) 0.052(4) 0.074(4) 0.004(3) 0.014(3) 0.003(2)
C13 0.037(3) 0.028(3) 0.025(3) 0.000(2) 0.009(2) -0.005(2)
C14 0.042(3) 0.057(4) 0.030(3) -0.010(3) 0.007(2) -0.009(2)
C15 0.035(3) 0.058(4) 0.037(3) -0.001(3) 0.013(3) -0.016(2)
C16 0.040(3) 0.032(3) 0.030(3) 0.000(2) 0.008(2) 0.004(2)
C17 0.045(3) 0.032(3) 0.046(3) -0.010(2) 0.014(3) -0.010(2)
C18 0.039(3) 0.035(3) 0.045(3) 0.003(3) 0.019(3) 0.001(2)
C19 0.034(3) 0.055(3) 0.026(3) -0.005(2) 0.006(2) -0.006(2)
C20 0.036(3) 0.046(3) 0.040(3) 0.000(2) 0.008(2) -0.010(2)
C21 0.049(3) 0.042(3) 0.049(3) -0.010(3) 0.015(3) -0.010(3)
C22 0.041(3) 0.023(3) 0.027(3) 0.003(2) 0.011(2) -0.004(2)
C23 0.039(3) 0.029(3) 0.039(3) -0.009(2) 0.018(2) -0.002(2)
C24 0.038(3) 0.029(3) 0.046(3) -0.002(2) 0.008(3) 0.006(2)
C25 0.034(3) 0.062(4) 0.060(4) -0.009(3) 0.017(3) 0.001(3)
C26 0.044(3) 0.028(3) 0.033(3) -0.003(2) 0.010(2) -0.007(2)
C27 0.058(3) 0.040(3) 0.058(4) -0.004(3) 0.022(3) 0.012(3)
C28 0.030(3) 0.044(3) 0.060(4) -0.009(3) 0.021(3) -0.005(2)

loop_
_atom_type_symbol
_atom_type_description
_atom_type_scat_dispersion_real
_atom_type_scat_dispersion_imag
_atom_type_scat_source
C C 0.0033 0.0016 'International Tables Vol C Tables 4.2.6.8 and 6.1.1.4'
H H 0.0000 0.0000 'International Tables Vol C Tables 4.2.6.8 and 6.1.1.4'
N N 0.0061 0.0033 'International Tables Vol C Tables 4.2.6.8 and 6.1.1.4'
Si Si 0.0817 0.0704 'International Tables Vol C Tables 4.2.6.8 and 6.1.1.4'
P P 0.1023 0.0942 'International Tables Vol C Tables 4.2.6.8 and 6.1.1.4'
Cr Cr 0.3209 0.6236 'International Tables Vol C Tables 4.2.6.8 and 6.1.1.4'

loop_
_geom_angle_atom_site_label_1
_geom_angle_atom_site_label_2
_geom_angle_atom_site_label_3
_geom_angle
N2 Cr1 C16 115.46(15)
N2 Cr1 C13 106.74(15)
C16 Cr1 C13 83.83(16)
N2 Cr1 N1 76.37(13)
C16 Cr1 N1 96.19(14)
C13 Cr1 N1 176.57(14)
N2 Cr1 P1 135.53(10)
C16 Cr1 P1 104.58(13)
C13 Cr1 P1 95.64(12)
N1 Cr1 P1 81.03(9)
N2 Cr1 Si1 37.33(10)
C16 Cr1 Si1 103.93(13)
C13 Cr1 Si1 143.29(12)
N1 Cr1 Si1 40.02(8)
P1 Cr1 Si1 116.14(5)
C22 P1 C4 102.78(19)
C22 P1 C6 103.40(19)
C4 P1 C6 104.66(19)
C22 P1 Cr1 112.10(14)
C4 P1 Cr1 99.03(13)
C6 P1 Cr1 131.21(14)
C10 P2 C23 103.0(2)
C10 P2 C2 100.88(19)
C23 P2 C2 100.40(19)
N2 Si1 N1 96.60(16)
N2 Si1 C26 114.55(18)
N1 Si1 C26 109.23(17)
N2 Si1 C20 118.98(18)
N1 Si1 C20 108.90(18)
C26 Si1 C20 107.70(19)
N2 Si1 Cr1 44.24(11)
N1 Si1 Cr1 53.76(11)
C26 Si1 Cr1 114.80(14)
C20 Si1 Cr1 137.34(14)
C3 N1 C7 111.8(3)
C3 N1 Si1 114.9(2)
C7 N1 Si1 117.6(2)
C3 N1 Cr1 106.8(2)
C7 N1 Cr1 116.9(2)
Si1 N1 Cr1 86.22(13)
C7 C2 P2 113.3(3)
C7 C2 H2A 108.9
P2 C2 H2A 108.9
C7 C2 H2B 108.9
P2 C2 H2B 108.9
H2A C2 H2B 107.7
N1 C3 C4 113.1(3)
N1 C3 H3A 109.0
C4 C3 H3A 109.0
N1 C3 H3B 109.0
C4 C3 H3B 109.0
H3A C3 H3B 107.8
C3 C4 P1 110.8(3)
C3 C4 H4A 109.5
P1 C4 H4A 109.5
C3 C4 H4B 109.5
P1 C4 H4B 109.5
H4A C4 H4B 108.1
C8 N2 Si1 126.5(2)
C8 N2 Cr1 133.2(2)
Si1 N2 Cr1 98.43(16)
C12 C6 C15 110.8(4)
C12 C6 P1 111.3(3)
C15 C6 P1 113.6(3)
C12 C6 H6A 106.9
C15 C6 H6A 106.9
P1 C6 H6A 106.9
N1 C7 C2 114.6(3)
N1 C7 H7A 108.6
C2 C7 H7A 108.6
N1 C7 H7B 108.6
C2 C7 H7B 108.6
H7A C7 H7B 107.6
N2 C8 C18 109.7(3)
N2 C8 C9 108.8(3)
C18 C8 C9 110.5(4)
N2 C8 C28 111.3(3)
C18 C8 C28 108.8(4)
C9 C8 C28 107.6(3)
C8 C9 H9A 109.5
C8 C9 H9B 109.5
H9A C9 H9B 109.5
C8 C9 H9C 109.5
H9A C9 H9C 109.5
H9B C9 H9C 109.5
C25 C10 C27 110.5(4)
C25 C10 P2 109.7(3)
C27 C10 P2 111.7(3)
C25 C10 H10A 108.3
C27 C10 H10A 108.3
P2 C10 H10A 108.3
C19 C11 C16 108.4(4)
C19 C11 H11A 110.0
C16 C11 H11A 110.0
C19 C11 H11B 110.0
C16 C11 H11B 110.0
H11A C11 H11B 108.4
C6 C12 H12A 109.5
C6 C12 H12B 109.5
H12A C12 H12B 109.5
C6 C12 H12C 109.5
H12A C12 H12C 109.5
H12B C12 H12C 109.5
C19 C13 Cr1 105.5(3)
C19 C13 H13A 110.6
Cr1 C13 H13A 110.6
C19 C13 H13B 110.6
Cr1 C13 H13B 110.6
H13A C13 H13B 108.8
C23 C14 H14A 109.5
C23 C14 H14B 109.5
H14A C14 H14B 109.5
C23 C14 H14C 109.5
H14A C14 H14C 109.5
H14B C14 H14C 109.5
C6 C15 H15A 109.5
C6 C15 H15B 109.5
H15A C15 H15B 109.5
C6 C15 H15C 109.5
H15A C15 H15C 109.5
H15B C15 H15C 109.5
C11 C16 Cr1 109.1(3)
C11 C16 H16A 109.9
Cr1 C16 H16A 109.9
C11 C16 H16B 109.9
Cr1 C16 H16B 109.9
H16A C16 H16B 108.3
C22 C17 H17A 109.5
C22 C17 H17B 109.5
H17A C17 H17B 109.5
C22 C17 H17C 109.5
H17A C17 H17C 109.5
H17B C17 H17C 109.5
C8 C18 H18A 109.5
C8 C18 H18B 109.5
H18A C18 H18B 109.5
C8 C18 H18C 109.5
H18A C18 H18C 109.5
H18B C18 H18C 109.5
C13 C19 C11 107.5(3)
C13 C19 H19A 110.2
C11 C19 H19A 110.2
C13 C19 H19B 110.2
C11 C19 H19B 110.2
H19A C19 H19B 108.5
Si1 C20 H20A 109.5
Si1 C20 H20B 109.5
H20A C20 H20B 109.5
Si1 C20 H20C 109.5
H20A C20 H20C 109.5
H20B C20 H20C 109.5
C23 C21 H21A 109.5
C23 C21 H21B 109.5
H21A C21 H21B 109.5
C23 C21 H21C 109.5
H21A C21 H21C 109.5
H21B C21 H21C 109.5
C17 C22 C24 110.1(4)
C17 C22 P1 112.0(3)
C24 C22 P1 110.5(3)
C17 C22 H22A 108.1
C24 C22 H22A 108.1
P1 C22 H22A 108.1
C14 C23 C21 109.9(4)
C14 C23 P2 116.8(3)
C21 C23 P2 110.0(3)
C14 C23 H23A 106.5
C21 C23 H23A 106.5
P2 C23 H23A 106.5
C22 C24 H24A 109.5
C22 C24 H24B 109.5
H24A C24 H24B 109.5
C22 C24 H24C 109.5
H24A C24 H24C 109.5
H24B C24 H24C 109.5
C10 C25 H25A 109.5
C10 C25 H25B 109.5
H25A C25 H25B 109.5
C10 C25 H25C 109.5
H25A C25 H25C 109.5
H25B C25 H25C 109.5
Si1 C26 H26A 109.5
Si1 C26 H26B 109.5
H26A C26 H26B 109.5
Si1 C26 H26C 109.5
H26A C26 H26C 109.5
H26B C26 H26C 109.5
C10 C27 H27A 109.5
C10 C27 H27B 109.5
H27A C27 H27B 109.5
C10 C27 H27C 109.5
H27A C27 H27C 109.5
H27B C27 H27C 109.5
C8 C28 H28A 109.5
C8 C28 H28B 109.5
H28A C28 H28B 109.5
C8 C28 H28C 109.5
H28A C28 H28C 109.5
H28B C28 H28C 109.5

loop_
_geom_bond_atom_site_label_1
_geom_bond_atom_site_label_2
_geom_bond_distance
Cr1 N2 1.959(3)
Cr1 C16 2.081(4)
Cr1 C13 2.102(4)
Cr1 N1 2.245(3)
Cr1 P1 2.5203(14)
Cr1 Si1 2.7775(14)
P1 C22 1.846(4)
P1 C4 1.848(4)
P1 C6 1.852(4)
P2 C10 1.851(4)
P2 C23 1.855(4)
P2 C2 1.859(4)
Si1 N2 1.703(3)
Si1 N1 1.790(3)
Si1 C26 1.868(4)
Si1 C20 1.872(4)
N1 C3 1.488(5)
N1 C7 1.491(5)
C2 C7 1.526(5)
C2 H2A 0.9900
C2 H2B 0.9900
C3 C4 1.529(5)
C3 H3A 0.9900
C3 H3B 0.9900
C4 H4A 0.9900
C4 H4B 0.9900
N2 C8 1.485(5)
C6 C12 1.523(5)
C6 C15 1.532(6)
C6 H6A 1.0000
C7 H7A 0.9900
C7 H7B 0.9900
C8 C18 1.522(6)
C8 C9 1.539(5)
C8 C28 1.544(5)
C9 H9A 0.9800
C9 H9B 0.9800
C9 H9C 0.9800
C10 C25 1.531(6)
C10 C27 1.532(6)
C10 H10A 1.0000
C11 C19 1.518(6)
C11 C16 1.541(6)
C11 H11A 0.9900
C11 H11B 0.9900
C12 H12A 0.9800
C12 H12B 0.9800
C12 H12C 0.9800
C13 C19 1.516(5)
C13 H13A 0.9900
C13 H13B 0.9900
C14 C23 1.529(6)
C14 H14A 0.9800
C14 H14B 0.9800
C14 H14C 0.9800
C15 H15A 0.9800
C15 H15B 0.9800
C15 H15C 0.9800
C16 H16A 0.9900
C16 H16B 0.9900
C17 C22 1.527(5)
C17 H17A 0.9800
C17 H17B 0.9800
C17 H17C 0.9800
C18 H18A 0.9800
C18 H18B 0.9800
C18 H18C 0.9800
C19 H19A 0.9900
C19 H19B 0.9900
C20 H20A 0.9800
C20 H20B 0.9800
C20 H20C 0.9800
C21 C23 1.537(6)
C21 H21A 0.9800
C21 H21B 0.9800
C21 H21C 0.9800
C22 C24 1.535(5)
C22 H22A 1.0000
C23 H23A 1.0000
C24 H24A 0.9800
C24 H24B 0.9800
C24 H24C 0.9800
C25 H25A 0.9800
C25 H25B 0.9800
C25 H25C 0.9800
C26 H26A 0.9800
C26 H26B 0.9800
C26 H26C 0.9800
C27 H27A 0.9800
C27 H27B 0.9800
C27 H27C 0.9800
C28 H28A 0.9800
C28 H28B 0.9800
C28 H28C 0.9800

loop_
_geom_torsion_atom_site_label_1
_geom_torsion_atom_site_label_2
_geom_torsion_atom_site_label_3
_geom_torsion_atom_site_label_4
_geom_torsion
N2 Cr1 P1 C22 -58.1(2)
C16 Cr1 P1 C22 147.85(19)
C13 Cr1 P1 C22 62.78(19)
N1 Cr1 P1 C22 -118.04(17)
Si1 Cr1 P1 C22 -98.28(15)
N2 Cr1 P1 C4 49.7(2)
C16 Cr1 P1 C4 -104.32(18)
C13 Cr1 P1 C4 170.62(17)
N1 Cr1 P1 C4 -10.21(15)
Si1 Cr1 P1 C4 9.56(14)
N2 Cr1 P1 C6 168.4(2)
C16 Cr1 P1 C6 14.4(2)
C13 Cr1 P1 C6 -70.7(2)
N1 Cr1 P1 C6 108.5(2)
Si1 Cr1 P1 C6 128.23(19)
C16 Cr1 Si1 N2 -113.9(2)
C13 Cr1 Si1 N2 -15.4(2)
N1 Cr1 Si1 N2 163.1(2)
P1 Cr1 Si1 N2 131.85(16)
N2 Cr1 Si1 N1 -163.1(2)
C16 Cr1 Si1 N1 82.95(18)
C13 Cr1 Si1 N1 -178.6(2)
P1 Cr1 Si1 N1 -31.29(13)
N2 Cr1 Si1 C26 100.5(2)
C16 Cr1 Si1 C26 -13.4(2)
C13 Cr1 Si1 C26 85.0(2)
N1 Cr1 Si1 C26 -96.4(2)
P1 Cr1 Si1 C26 -127.68(15)
N2 Cr1 Si1 C20 -84.9(3)
C16 Cr1 Si1 C20 161.2(2)
C13 Cr1 Si1 C20 -100.3(3)
N1 Cr1 Si1 C20 78.3(2)
P1 Cr1 Si1 C20 47.0(2)
N2 Si1 N1 C3 95.0(3)
C26 Si1 N1 C3 -146.1(3)
C20 Si1 N1 C3 -28.7(3)
Cr1 Si1 N1 C3 106.8(3)
N2 Si1 N1 C7 -130.3(3)
C26 Si1 N1 C7 -11.4(3)
C20 Si1 N1 C7 106.0(3)
Cr1 Si1 N1 C7 -118.5(3)
N2 Si1 N1 Cr1 -11.75(14)
C26 Si1 N1 Cr1 107.16(16)
C20 Si1 N1 Cr1 -135.47(16)
N2 Cr1 N1 C3 -104.5(2)
C16 Cr1 N1 C3 140.8(2)
C13 Cr1 N1 C3 51(2)
P1 Cr1 N1 C3 36.9(2)
Si1 Cr1 N1 C3 -114.9(3)
N2 Cr1 N1 C7 129.5(3)
C16 Cr1 N1 C7 14.8(3)
C13 Cr1 N1 C7 -75(2)
P1 Cr1 N1 C7 -89.1(2)
Si1 Cr1 N1 C7 119.1(3)
N2 Cr1 N1 Si1 10.42(12)
C16 Cr1 N1 Si1 -104.33(16)
C13 Cr1 N1 Si1 166(2)
P1 Cr1 N1 Si1 151.83(11)
C10 P2 C2 C7 100.0(3)
C23 P2 C2 C7 -154.4(3)
C7 N1 C3 C4 67.2(4)
Si1 N1 C3 C4 -155.5(3)
Cr1 N1 C3 C4 -61.9(3)
N1 C3 C4 P1 52.2(4)
C22 P1 C4 C3 98.8(3)
C6 P1 C4 C3 -153.5(3)
Cr1 P1 C4 C3 -16.5(3)
N1 Si1 N2 C8 179.5(3)
C26 Si1 N2 C8 64.8(3)
C20 Si1 N2 C8 -64.6(4)
Cr1 Si1 N2 C8 165.9(4)
N1 Si1 N2 Cr1 13.61(16)
C26 Si1 N2 Cr1 -101.06(19)
C20 Si1 N2 Cr1 129.51(18)
C16 Cr1 N2 C8 -85.0(3)
C13 Cr1 N2 C8 6.0(4)
N1 Cr1 N2 C8 -175.4(3)
P1 Cr1 N2 C8 123.0(3)
Si1 Cr1 N2 C8 -164.4(4)
C16 Cr1 N2 Si1 79.4(2)
C13 Cr1 N2 Si1 170.44(15)
N1 Cr1 N2 Si1 -11.06(13)
P1 Cr1 N2 Si1 -72.63(18)
C22 P1 C6 C12 179.1(3)
C4 P1 C6 C12 71.8(3)
Cr1 P1 C6 C12 -44.7(4)
C22 P1 C6 C15 53.2(3)
C4 P1 C6 C15 -54.1(3)
Cr1 P1 C6 C15 -170.5(2)
C3 N1 C7 C2 58.3(4)
Si1 N1 C7 C2 -77.8(4)
Cr1 N1 C7 C2 -178.3(3)
P2 C2 C7 N1 156.5(3)
Si1 N2 C8 C18 -98.3(4)
Cr1 N2 C8 C18 62.4(4)
Si1 N2 C8 C9 140.7(3)
Cr1 N2 C8 C9 -58.6(4)
Si1 N2 C8 C28 22.3(4)
Cr1 N2 C8 C28 -177.1(3)
C23 P2 C10 C25 -174.3(3)
C2 P2 C10 C25 -70.8(3)
C23 P2 C10 C27 62.8(3)
C2 P2 C10 C27 166.3(3)
N2 Cr1 C13 C19 -139.9(3)
C16 Cr1 C13 C19 -25.1(3)
N1 Cr1 C13 C19 65(2)
P1 Cr1 C13 C19 79.0(3)
Si1 Cr1 C13 C19 -130.2(2)
C19 C11 C16 Cr1 31.6(4)
N2 Cr1 C16 C11 102.3(3)
C13 Cr1 C16 C11 -3.3(3)
N1 Cr1 C16 C11 -179.9(3)
P1 Cr1 C16 C11 -97.6(3)
Si1 Cr1 C16 C11 140.2(3)
Cr1 C13 C19 C11 49.5(4)
C16 C11 C19 C13 -54.3(5)
C4 P1 C22 C17 162.3(3)
C6 P1 C22 C17 53.6(3)
Cr1 P1 C22 C17 -92.3(3)
C4 P1 C22 C24 -74.6(3)
C6 P1 C22 C24 176.7(3)
Cr1 P1 C22 C24 30.8(3)
C10 P2 C23 C14 51.6(4)
C2 P2 C23 C14 -52.2(4)
C10 P2 C23 C21 177.7(3)
C2 P2 C23 C21 73.9(3)
